data_1573187
loop_
_publ_author_name
'L\"uckert, Paula L.'
'Gilmer, Jannik'
'Virovets, Alexander'
'Lerner, Hans-Wolfram'
'Wagner, Matthias'

_publ_section_title
;
 Donor-free 9,10-dihydro-9,10-dialuminaanthracenes
;
_journal_name_full 'Chemical Science'
_journal_paper_doi 10.1039/D4SC06940D
_journal_year 2024
_chemical_formula_moiety 'C12 H8 Al4 Br8'
_chemical_formula_sum 'C12 H8 Al4 Br8'
_chemical_formula_weight 899.38
_space_group_crystal_system triclinic
_space_group_IT_number 2
_space_group_name_Hall '-P 1'
_space_group_name_H-M_alt 'P -1'
_atom_sites_solution_hydrogens geom
_audit_creation_method SHELXL-2018/3
_audit_update_record
;
2024-09-22 deposited with the CCDC.	2024-11-18 downloaded from the CCDC.
;
_cell_angle_alpha 108.901(7)
_cell_angle_beta 101.510(6)
_cell_angle_gamma 103.983(6)
_cell_formula_units_Z 1
_cell_length_a 8.0710(5)
_cell_length_b 8.2992(6)
_cell_length_c 9.8658(7)
_cell_measurement_reflns_used 3283
_cell_measurement_temperature 173(2)
_cell_measurement_theta_max 27.0390
_cell_measurement_theta_min 4.5570
_cell_volume 578.24(8)
_computing_cell_refinement 'CrysAlisPro 1.171.42.43a (Rigaku OD, 2022)'
_computing_data_collection 'X-Area (Stoe & Cie, 2001)'
_computing_data_reduction 'CrysAlisPro 1.171.42.43a (Rigaku OD, 2022)'
_computing_structure_refinement 'SHELXL-2018/3 (Sheldrick, 2018)'
_computing_structure_solution 'SHELXT (G. M. Sheldrick, 2015)'
_diffrn_ambient_temperature 173(2)
_diffrn_detector 'image plate'
_diffrn_detector_area_resol_mean 6.67
_diffrn_detector_type 'STOE image plate (34 cm diameter)'
_diffrn_measured_fraction_theta_full 0.992
_diffrn_measured_fraction_theta_max 0.990
_diffrn_measurement_device '2-circle goniometer'
_diffrn_measurement_device_type 'STOE IPDS II two-circle-diffractometer'
_diffrn_measurement_method \w
_diffrn_radiation_monochromator mirror
_diffrn_radiation_type MoK\a
_diffrn_radiation_wavelength 0.71073
_diffrn_reflns_av_R_equivalents 0.0415
_diffrn_reflns_av_unetI/netI 0.0463
_diffrn_reflns_Laue_measured_fraction_full 0.992
_diffrn_reflns_Laue_measured_fraction_max 0.990
_diffrn_reflns_limit_h_max 9
_diffrn_reflns_limit_h_min -10
_diffrn_reflns_limit_k_max 10
_diffrn_reflns_limit_k_min -10
_diffrn_reflns_limit_l_max 12
_diffrn_reflns_limit_l_min -12
_diffrn_reflns_number 6330
_diffrn_reflns_point_group_measured_fraction_full 0.992
_diffrn_reflns_point_group_measured_fraction_max 0.990
_diffrn_reflns_theta_full 25.242
_diffrn_reflns_theta_max 27.124
_diffrn_reflns_theta_min 4.055
_diffrn_source 'Genix 3D I\mS microfocus X-ray source'
_exptl_absorpt_coefficient_mu 14.018
_exptl_absorpt_correction_T_max 0.16647
_exptl_absorpt_correction_T_min 0.14492
_exptl_absorpt_correction_type empirical
_exptl_absorpt_process_details
;
CrysAlisPro 1.171.42.43a (Rigaku Oxford Diffraction, 2022)
Spherical absorption correction
using equivalent radius and absorption coefficient.
Empirical absorption correction using spherical harmonics,
implemented in SCALE3 ABSPACK scaling algorithm.
;
_exptl_crystal_colour colourless
_exptl_crystal_density_diffrn 2.583
_exptl_crystal_description plate
_exptl_crystal_F_000 412
_exptl_crystal_size_max 0.140
_exptl_crystal_size_mid 0.090
_exptl_crystal_size_min 0.040
_refine_diff_density_max 0.790
_refine_diff_density_min -0.837
_refine_diff_density_rms 0.152
_refine_ls_extinction_method none
_refine_ls_goodness_of_fit_ref 1.070
_refine_ls_hydrogen_treatment constr
_refine_ls_matrix_type full
_refine_ls_number_parameters 109
_refine_ls_number_reflns 2534
_refine_ls_number_restraints 0
_refine_ls_restrained_S_all 1.070
_refine_ls_R_factor_all 0.0376
_refine_ls_R_factor_gt 0.0332
_refine_ls_shift/su_max 0.000
_refine_ls_shift/su_mean 0.000
_refine_ls_structure_factor_coef Fsqd
_refine_ls_weighting_details 'w=1/[\s^2^(Fo^2^)+(0.0415P)^2^] where P=(Fo^2^+2Fc^2^)/3'
_refine_ls_weighting_scheme calc
_refine_ls_wR_factor_gt 0.0827
_refine_ls_wR_factor_ref 0.0867
_reflns_Friedel_coverage 0.000
_reflns_number_gt 2281
_reflns_number_total 2534
_reflns_threshold_expression 'I > 2\s(I)'
_cod_data_source_file d4sc06940d3.cif
_cod_data_source_block beta-2AlBr32_wa3282
_cod_original_cell_volume 578.23(8)
_cod_database_code 1573187
_shelx_shelxl_version_number 2018/3
_shelx_space_group_comment
;
The symmetry employed for this shelxl refinement is uniquely defined
by the following loop, which should always be used as a source of
symmetry information in preference to the above space-group names.
They are only intended as comments.
;
_shelx_estimated_absorpt_t_min 0.244
_shelx_estimated_absorpt_t_max 0.604

loop_
_space_group_symop_operation_xyz
'x, y, z'
'-x, -y, -z'

loop_
_atom_site_label
_atom_site_type_symbol
_atom_site_fract_x
_atom_site_fract_y
_atom_site_fract_z
_atom_site_U_iso_or_equiv
_atom_site_adp_type
_atom_site_occupancy
_atom_site_site_symmetry_order
_atom_site_calc_flag
_atom_site_refinement_flags_posn
_atom_site_refinement_flags_adp
_atom_site_refinement_flags_occupancy
_atom_site_disorder_assembly
_atom_site_disorder_group
Al1 Al 0.36452(16) 0.31116(14) 0.34448(13) 0.0216(2) Uani 1 1 d . . . . .
Al2 Al 0.32011(16) 0.41799(15) 0.70219(14) 0.0230(3) Uani 1 1 d . . . . .
Br1 Br 0.24121(7) 0.06908(6) 0.12741(5) 0.03751(14) Uani 1 1 d . . . . .
Br2 Br 0.11813(5) 0.32143(5) 0.45363(5) 0.02894(13) Uani 1 1 d . . . . .
Br3 Br 0.24190(6) 0.18838(6) 0.77853(6) 0.03517(14) Uani 1 1 d . . . . .
Br4 Br 0.28343(7) 0.67315(6) 0.84483(6) 0.03853(14) Uani 1 1 d . . . . .
C1 C 0.5623(5) 0.4386(5) 0.6664(4) 0.0221(8) Uani 1 1 d . . . . .
C2 C 0.5392(5) 0.3138(5) 0.5173(4) 0.0205(7) Uani 1 1 d . . . . .
C3 C 0.6429(6) 0.2009(5) 0.5009(5) 0.0263(8) Uani 1 1 d . . . . .
H3 H 0.629078 0.117827 0.403463 0.032 Uiso 1 1 calc R U . . .
C4 C 0.7660(6) 0.2078(5) 0.6245(5) 0.0295(9) Uani 1 1 d . . . . .
H4 H 0.832388 0.126740 0.610089 0.035 Uiso 1 1 calc R U . . .
C5 C 0.7947(6) 0.3293(6) 0.7682(5) 0.0311(9) Uani 1 1 d . . . . .
H5 H 0.882425 0.334357 0.850938 0.037 Uiso 1 1 calc R U . . .
C6 C 0.6940(6) 0.4435(5) 0.7898(5) 0.0247(8) Uani 1 1 d . . . . .
H6 H 0.712709 0.526666 0.888496 0.030 Uiso 1 1 calc R U . . .

loop_
_atom_site_aniso_label
_atom_site_aniso_U_11
_atom_site_aniso_U_22
_atom_site_aniso_U_33
_atom_site_aniso_U_23
_atom_site_aniso_U_13
_atom_site_aniso_U_12
Al1 0.0272(6) 0.0194(5) 0.0164(6) 0.0057(5) 0.0063(5) 0.0065(5)
Al2 0.0271(6) 0.0238(5) 0.0201(6) 0.0084(5) 0.0102(5) 0.0095(5)
Br1 0.0531(3) 0.0251(2) 0.0211(2) 0.00172(18) 0.0073(2) 0.0037(2)
Br2 0.0248(2) 0.0358(2) 0.0259(2) 0.01209(19) 0.00880(19) 0.00865(18)
Br3 0.0418(3) 0.0346(2) 0.0383(3) 0.0225(2) 0.0181(2) 0.0122(2)
Br4 0.0489(3) 0.0334(2) 0.0338(3) 0.0053(2) 0.0185(2) 0.0205(2)
C1 0.0258(19) 0.0215(17) 0.019(2) 0.0083(15) 0.0064(17) 0.0069(15)
C2 0.0227(18) 0.0175(15) 0.021(2) 0.0081(15) 0.0060(16) 0.0054(14)
C3 0.031(2) 0.0223(17) 0.029(2) 0.0100(17) 0.0141(19) 0.0103(17)
C4 0.027(2) 0.0289(19) 0.041(3) 0.018(2) 0.012(2) 0.0159(17)
C5 0.030(2) 0.033(2) 0.034(3) 0.021(2) 0.008(2) 0.0099(18)
C6 0.030(2) 0.0233(18) 0.022(2) 0.0100(16) 0.0103(18) 0.0075(16)

loop_
_atom_type_symbol
_atom_type_description
_atom_type_scat_dispersion_real
_atom_type_scat_dispersion_imag
_atom_type_scat_source
C C 0.0033 0.0016 'International Tables Vol C Tables 4.2.6.8 and 6.1.1.4'
H H 0.0000 0.0000 'International Tables Vol C Tables 4.2.6.8 and 6.1.1.4'
Al Al 0.0645 0.0514 'International Tables Vol C Tables 4.2.6.8 and 6.1.1.4'
Br Br -0.2901 2.4595 'International Tables Vol C Tables 4.2.6.8 and 6.1.1.4'

loop_
_geom_angle_atom_site_label_1
_geom_angle_atom_site_label_2
_geom_angle_atom_site_label_3
_geom_angle
_geom_angle_site_symmetry_1
_geom_angle_site_symmetry_3
_geom_angle_publ_flag
C2 Al1 C1 109.11(16) . 2_666 ?
C2 Al1 Br1 122.02(11) . . ?
C1 Al1 Br1 117.67(12) 2_666 . ?
C2 Al1 Br2 97.91(11) . . ?
C1 Al1 Br2 101.63(11) 2_666 . ?
Br1 Al1 Br2 103.93(5) . . ?
C1 Al2 Br4 117.37(12) . . ?
C1 Al2 Br3 108.98(10) . . ?
Br4 Al2 Br3 113.37(5) . . ?
C1 Al2 Br2 103.28(12) . . ?
Br4 Al2 Br2 106.31(5) . . ?
Br3 Al2 Br2 106.43(5) . . ?
Al2 Br2 Al1 90.91(4) . . ?
C6 C1 C2 118.3(3) . . ?
C6 C1 Al2 112.9(2) . . ?
C2 C1 Al2 109.9(3) . . ?
C6 C1 Al1 107.7(3) . 2_666 ?
C2 C1 Al1 104.4(2) . 2_666 ?
Al2 C1 Al1 101.97(16) . 2_666 ?
C3 C2 C1 118.5(4) . . ?
C3 C2 Al1 122.5(3) . . ?
C1 C2 Al1 119.0(3) . . ?
C4 C3 C2 121.0(4) . . ?
C4 C3 H3 119.5 . . ?
C2 C3 H3 119.5 . . ?
C5 C4 C3 121.8(4) . . ?
C5 C4 H4 119.1 . . ?
C3 C4 H4 119.1 . . ?
C4 C5 C6 119.1(4) . . ?
C4 C5 H5 120.4 . . ?
C6 C5 H5 120.4 . . ?
C5 C6 C1 121.2(4) . . ?
C5 C6 H6 119.4 . . ?
C1 C6 H6 119.4 . . ?

loop_
_geom_bond_atom_site_label_1
_geom_bond_atom_site_label_2
_geom_bond_distance
_geom_bond_site_symmetry_2
_geom_bond_publ_flag
Al1 C2 1.974(4) . ?
Al1 C1 2.062(3) 2_666 ?
Al1 Br1 2.2380(13) . ?
Al1 Br2 2.4492(11) . ?
Al2 C1 2.032(4) . ?
Al2 Br4 2.2563(12) . ?
Al2 Br3 2.2661(11) . ?
Al2 Br2 2.4111(14) . ?
C1 C6 1.430(6) . ?
C1 C2 1.443(5) . ?
C2 C3 1.393(5) . ?
C3 C4 1.386(6) . ?
C3 H3 0.9500 . ?
C4 C5 1.382(7) . ?
C4 H4 0.9500 . ?
C5 C6 1.384(5) . ?
C5 H5 0.9500 . ?
C6 H6 0.9500 . ?

loop_
_geom_torsion_atom_site_label_1
_geom_torsion_atom_site_label_2
_geom_torsion_atom_site_label_3
_geom_torsion_atom_site_label_4
_geom_torsion
_geom_torsion_site_symmetry_1
_geom_torsion_site_symmetry_2
_geom_torsion_site_symmetry_3
_geom_torsion_site_symmetry_4
_geom_torsion_publ_flag
C6 C1 C2 C3 1.6(5) . . . . ?
Al2 C1 C2 C3 -130.1(3) . . . . ?
Al1 C1 C2 C3 121.2(3) 2_666 . . . ?
C6 C1 C2 Al1 -177.7(2) . . . . ?
Al2 C1 C2 Al1 50.6(3) . . . . ?
Al1 C1 C2 Al1 -58.1(3) 2_666 . . . ?
C1 C2 C3 C4 -0.1(5) . . . . ?
Al1 C2 C3 C4 179.2(3) . . . . ?
C2 C3 C4 C5 -1.7(6) . . . . ?
C3 C4 C5 C6 2.0(6) . . . . ?
C4 C5 C6 C1 -0.5(6) . . . . ?
C2 C1 C6 C5 -1.3(5) . . . . ?
Al2 C1 C6 C5 129.0(3) . . . . ?
Al1 C1 C6 C5 -119.2(3) 2_666 . . . ?
